data_7038040
loop_
_publ_author_name
'Ibrahim, Abdulrahman D.'
'Tokmic, Kenan'
'Brennan, Marshall R.'
'Kim, Dongyoung'
'Matson, Ellen M.'
'Nilges, Mark J.'
'Bertke, Jeffery A.'
'Fout, Alison R.'

_publ_section_title
;
 Monoanionic bis(carbene) pincer complexes featuring cobalt(I-III)
 oxidation states.
;
_journal_issue 24
_journal_name_full 'Dalton transactions (Cambridge, England : 2003)'
_journal_page_first 9805
_journal_page_last 9811
_journal_paper_doi 10.1039/c5dt04723d
_journal_volume 45
_journal_year 2016
_chemical_formula_moiety
; 
C56 H48 Co N6 P 
;
_chemical_formula_sum 'C56 H48 Co N6 P'
_chemical_formula_weight 894.90
_chemical_name_systematic
; 
? 
;
_space_group_crystal_system triclinic
_space_group_IT_number 2
_space_group_name_Hall '-P 1'
_space_group_name_H-M_alt 'P -1'
_symmetry_space_group_name_Hall '-P 1'
_symmetry_space_group_name_H-M 'P -1'
_atom_sites_solution_hydrogens geom
_atom_sites_solution_primary direct
_atom_sites_solution_secondary difmap
_audit_creation_date 2015-01-24
_audit_creation_method
; 
Olex2 1.2 
(compiled 2015.01.19 svn.r3143 for OlexSys, GUI svn.r4992) 
;
_audit_update_record
;
2015-12-01 deposited with the CCDC.
2016-01-08 downloaded from the CCDC.
;
_cell_angle_alpha 107.661(3)
_cell_angle_beta 90.213(2)
_cell_angle_gamma 115.791(2)
_cell_formula_units_Z 2
_cell_length_a 12.3483(6)
_cell_length_b 13.3152(7)
_cell_length_c 16.1489(9)
_cell_measurement_reflns_used 9654
_cell_measurement_temperature 100(2)
_cell_measurement_theta_max 30.53
_cell_measurement_theta_min 2.51
_cell_volume 2249.4(2)
_computing_cell_refinement 'SAINT V8.34A (Bruker, 2005)'
_computing_data_collection 'APEX2 V2014.9-0 (Bruker, 2014)'
_computing_data_reduction
; 
SAINT V8.34A, XPREP v2014/2, SADABS V2014/4, TWINABS V2012/1 
(Bruker, 2012 & 2014) 
;
_computing_molecular_graphics
; 
PUT ORTEP and POV Ray Reference here 
;
_computing_publication_material 'XCIF V2014-2 (Bruker, 2014)'
_computing_structure_refinement 'ShelXL (Sheldrick, 2008)'
_computing_structure_solution 'SHELX-97 (Sheldrick, 2008)'
_diffrn_ambient_temperature 100(2)
_diffrn_measured_fraction_theta_full 0.999
_diffrn_measured_fraction_theta_max 0.997
_diffrn_measurement_device 'Bruker D8 Venture/Photon 100'
_diffrn_measurement_device_type 'Bruker APEX-II CCD'
_diffrn_measurement_method 'profile data from \f and \w scans'
_diffrn_radiation_monochromator 'multilayer mirrors'
_diffrn_radiation_source 'microfocus sealed tube'
_diffrn_radiation_type MoK\a
_diffrn_radiation_wavelength 0.71073
_diffrn_radiation_wavelength_id cd62hsa
_diffrn_reflns_av_R_equivalents 0.0551
_diffrn_reflns_av_unetI/netI 0.0312
_diffrn_reflns_limit_h_max 17
_diffrn_reflns_limit_h_min -17
_diffrn_reflns_limit_k_max 18
_diffrn_reflns_limit_k_min -19
_diffrn_reflns_limit_l_max 23
_diffrn_reflns_limit_l_min -23
_diffrn_reflns_number 115626
_diffrn_reflns_theta_full 26.00
_diffrn_reflns_theta_max 30.60
_diffrn_reflns_theta_min 2.45
_diffrn_source 'fine-focus sealed tube'
_exptl_absorpt_coefficient_mu 0.463
_exptl_absorpt_correction_T_max 0.9653
_exptl_absorpt_correction_T_min 0.8291
_exptl_absorpt_correction_type integration
_exptl_absorpt_process_details 'SADABS V2014/4 (Bruker, 2014)'
_exptl_crystal_colour red
_exptl_crystal_colour_primary red
_exptl_crystal_density_diffrn 1.321
_exptl_crystal_density_method 'not measured'
_exptl_crystal_description prism
_exptl_crystal_F_000 936
_exptl_crystal_id cd62hsa
_exptl_crystal_preparation
; 
The data crystal was mounted using oil (Parantone-N, Exxon) to a 
0.3 mm cryo-loop (Hampton Research) with the (4 2 -1) scattering 
planes roughly normal to the spindle axis. 
;
_exptl_crystal_size_max 0.639
_exptl_crystal_size_mid 0.258
_exptl_crystal_size_min 0.214
_refine_diff_density_max 0.491
_refine_diff_density_min -0.417
_refine_diff_density_rms 0.066
_refine_ls_extinction_method none
_refine_ls_goodness_of_fit_ref 1.030
_refine_ls_hydrogen_treatment constr
_refine_ls_matrix_type full
_refine_ls_number_parameters 583
_refine_ls_number_reflns 13805
_refine_ls_number_restraints 0
_refine_ls_restrained_S_all 1.030
_refine_ls_R_factor_all 0.0520
_refine_ls_R_factor_gt 0.0371
_refine_ls_shift/su_max 0.001
_refine_ls_shift/su_mean 0.000
_refine_ls_structure_factor_coef Fsqd
_refine_ls_weighting_details 'calc w=1/[\s^2^(Fo^2^)+(0.0401P)^2^+1.3863P] where P=(Fo^2^+2Fc^2^)/3'
_refine_ls_weighting_scheme calc
_refine_ls_wR_factor_gt 0.0862
_refine_ls_wR_factor_ref 0.0931
_reflns_number_gt 11424
_reflns_number_total 13805
_reflns_threshold_expression >2sigma(I)
_cod_data_source_file c5dt04723d2.cif
_cod_data_source_block cd62hsa
_cod_depositor_comments 'Adding full bibliography for 7038039--7038044.cif.'
_cod_database_code 7038040
_olex2_refinement_description
; 
1. Fixed Uiso 
 At 1.2 times of: 
  All C(H) groups 
 At 1.5 times of: 
  All C(H,H,H) groups 
2.a Aromatic/amide H refined with riding coordinates: 
 C48(H48), C11(H11), C18(H18), C46(H46), C10(H10), C44(H44), C9(H9), C40(H40), 
 C32(H32), C16(H16), C34(H34), C17(H17), C49(H49), C50(H50), C25(H25), C5(H5), 
 C3(H3), C47(H47), C15(H15), C23(H23), C6(H6), C41(H41), C4(H4), C52(H52), 
 C43(H43), C56(H56), C55(H55), C42(H42), C54(H54), C53(H53) 
2.b Idealised Me refined as rotating group: 
 C36(H36A,H36B,H36C), C27(H27A,H27B,H27C), C37(H37A,H37B,H37C), C28(H28A,H28B, 
 H28C), C38(H38A,H38B,H38C), C29(H29A,H29B,H29C) 
;
_olex2_submission_special_instructions 'No special instructions were received'

loop_
_space_group_symop_id
_space_group_symop_operation_xyz
1 'x, y, z'
2 '-x, -y, -z'

loop_
_atom_site_label
_atom_site_type_symbol
_atom_site_fract_x
_atom_site_fract_y
_atom_site_fract_z
_atom_site_U_iso_or_equiv
_atom_site_adp_type
_atom_site_occupancy
_atom_site_calc_flag
_atom_site_refinement_flags_posn
Co1 Co 0.214332(15) 0.560140(15) 0.302815(11) 0.01155(5) Uani 1 d .
P1 P 0.31267(3) 0.49528(3) 0.19955(2) 0.01216(7) Uani 1 d .
N5 N 0.07957(10) 0.54763(10) 0.24442(7) 0.0160(2) Uani 1 d .
N1 N 0.32359(10) 0.81262(9) 0.29112(7) 0.0146(2) Uani 1 d .
N3 N 0.19714(9) 0.41860(10) 0.40652(7) 0.0138(2) Uani 1 d .
N4 N 0.02455(9) 0.32344(10) 0.31626(7) 0.0142(2) Uani 1 d .
N6 N -0.00314(11) 0.54312(11) 0.21415(9) 0.0223(2) Uani 1 d .
N2 N 0.42364(9) 0.77894(9) 0.38242(7) 0.0142(2) Uani 1 d .
C1 C 0.31590(11) 0.72512(11) 0.32336(8) 0.0137(2) Uani 1 d .
C30 C 0.22678(11) 0.81089(11) 0.24043(9) 0.0149(2) Uani 1 d .
C13 C 0.32790(11) 0.59820(11) 0.39881(8) 0.0137(2) Uani 1 d .
C14 C 0.13726(11) 0.30904(11) 0.41784(9) 0.0152(2) Uani 1 d .
C35 C 0.23186(12) 0.80309(11) 0.15256(9) 0.0171(2) Uani 1 d .
C39 C 0.47888(11) 0.57658(11) 0.23344(8) 0.0142(2) Uani 1 d .
C7 C 0.49674(11) 0.89468(11) 0.38644(9) 0.0159(2) Uani 1 d .
C20 C 0.13159(11) 0.42840(11) 0.34121(8) 0.0137(2) Uani 1 d .
C19 C 0.02579(12) 0.24918(12) 0.36109(9) 0.0155(2) Uani 1 d .
C22 C -0.12133(12) 0.21429(12) 0.17941(9) 0.0181(3) Uani 1 d .
C45 C 0.29233(12) 0.50760(11) 0.09124(8) 0.0146(2) Uani 1 d .
C21 C -0.08463(11) 0.29792(11) 0.26407(9) 0.0148(2) Uani 1 d .
C51 C 0.29054(11) 0.34113(11) 0.16560(9) 0.0159(2) Uani 1 d .
C26 C -0.15571(12) 0.35164(12) 0.30312(9) 0.0179(3) Uani 1 d .
C48 C 0.24417(13) 0.51105(13) -0.07735(9) 0.0211(3) Uani 1 d .
H48 H 0.2280 0.5124 -0.1344 0.025 Uiso 1 calc R
C11 C 0.39384(12) 0.54454(12) 0.51387(9) 0.0169(2) Uani 1 d .
H11 H 0.3800 0.4897 0.5438 0.020 Uiso 1 calc R
C18 C -0.05920(13) 0.13536(12) 0.35416(10) 0.0198(3) Uani 1 d .
H18 H -0.1358 0.0963 0.3170 0.024 Uiso 1 calc R
C46 C 0.38550(12) 0.53930(12) 0.04077(9) 0.0178(2) Uani 1 d .
H46 H 0.4661 0.5601 0.0640 0.021 Uiso 1 calc R
C10 C 0.49811(12) 0.65385(12) 0.53975(9) 0.0191(3) Uani 1 d .
H10 H 0.5570 0.6723 0.5872 0.023 Uiso 1 calc R
C44 C 0.54394(12) 0.52935(12) 0.26604(9) 0.0171(2) Uani 1 d .
H44 H 0.5032 0.4500 0.2657 0.021 Uiso 1 calc R
C9 C 0.51868(12) 0.73691(12) 0.49809(9) 0.0179(3) Uani 1 d .
H9 H 0.5901 0.8110 0.5166 0.021 Uiso 1 calc R
C40 C 0.54181(12) 0.69342(12) 0.23481(9) 0.0181(3) Uani 1 d .
H40 H 0.4994 0.7273 0.2129 0.022 Uiso 1 calc R
C32 C 0.04421(13) 0.83153(13) 0.23441(10) 0.0223(3) Uani 1 d .
H32 H -0.0187 0.8434 0.2627 0.027 Uiso 1 calc R
C31 C 0.13321(12) 0.82542(12) 0.28273(9) 0.0183(3) Uani 1 d .
C33 C 0.04424(13) 0.82095(12) 0.14654(10) 0.0221(3) Uani 1 d .
C12 C 0.31094(11) 0.51872(11) 0.44274(9) 0.0145(2) Uani 1 d .
C16 C 0.08521(14) 0.13892(13) 0.45886(10) 0.0227(3) Uani 1 d .
H16 H 0.1049 0.0985 0.4911 0.027 Uiso 1 calc R
C8 C 0.43135(11) 0.70781(11) 0.42869(9) 0.0146(2) Uani 1 d .
C36 C 0.33657(14) 0.79663(13) 0.10811(10) 0.0224(3) Uani 1 d .
H36A H 0.4068 0.8756 0.1269 0.034 Uiso 1 calc GR
H36B H 0.3128 0.7683 0.0441 0.034 Uiso 1 calc GR
H36C H 0.3584 0.7418 0.1243 0.034 Uiso 1 calc GR
C34 C 0.13768(13) 0.80520(12) 0.10632(10) 0.0207(3) Uani 1 d .
H34 H 0.1374 0.7956 0.0456 0.025 Uiso 1 calc R
C17 C -0.02703(14) 0.08119(13) 0.40409(10) 0.0231(3) Uani 1 d .
H17 H -0.0827 0.0031 0.4009 0.028 Uiso 1 calc R
C49 C 0.15079(13) 0.47943(13) -0.02823(9) 0.0203(3) Uani 1 d .
H49 H 0.0705 0.4591 -0.0517 0.024 Uiso 1 calc R
C50 C 0.17440(12) 0.47743(12) 0.05529(9) 0.0175(2) Uani 1 d .
H50 H 0.1098 0.4553 0.0884 0.021 Uiso 1 calc R
C25 C -0.26630(12) 0.31908(13) 0.25455(10) 0.0213(3) Uani 1 d .
H25 H -0.3150 0.3560 0.2794 0.026 Uiso 1 calc R
C5 C 0.65634(13) 1.09043(13) 0.42131(10) 0.0229(3) Uani 1 d .
H5 H 0.7338 1.1516 0.4526 0.028 Uiso 1 calc R
C2 C 0.43232(11) 0.91681(11) 0.32903(9) 0.0162(2) Uani 1 d .
C3 C 0.47740(13) 1.02575(12) 0.31705(10) 0.0203(3) Uani 1 d .
H3 H 0.4329 1.0406 0.2782 0.024 Uiso 1 calc R
C27 C -0.04345(13) 0.15788(14) 0.13820(10) 0.0252(3) Uani 1 d .
H27A H 0.0352 0.2194 0.1341 0.038 Uiso 1 calc GR
H27B H -0.0845 0.1016 0.0791 0.038 Uiso 1 calc GR
H27C H -0.0303 0.1159 0.1745 0.038 Uiso 1 calc GR
C47 C 0.36145(13) 0.54070(13) -0.04276(9) 0.0211(3) Uani 1 d .
H47 H 0.4255 0.5620 -0.0764 0.025 Uiso 1 calc R
C15 C 0.16921(13) 0.25456(13) 0.46748(9) 0.0189(3) Uani 1 d .
H15 H 0.2450 0.2943 0.5057 0.023 Uiso 1 calc R
C24 C -0.30754(12) 0.23452(13) 0.17103(10) 0.0226(3) Uani 1 d .
C37 C 0.12799(14) 0.83424(15) 0.37725(10) 0.0260(3) Uani 1 d .
H37A H 0.1126 0.7583 0.3833 0.039 Uiso 1 calc GR
H37B H 0.0622 0.8535 0.3969 0.039 Uiso 1 calc GR
H37C H 0.2058 0.8967 0.4134 0.039 Uiso 1 calc GR
C23 C -0.23393(12) 0.18360(13) 0.13430(10) 0.0225(3) Uani 1 d .
H23 H -0.2611 0.1262 0.0768 0.027 Uiso 1 calc R
C6 C 0.61088(12) 0.98099(12) 0.43315(10) 0.0199(3) Uani 1 d .
H6 H 0.6558 0.9659 0.4715 0.024 Uiso 1 calc R
C41 C 0.66555(13) 0.76093(13) 0.26773(10) 0.0230(3) Uani 1 d .
H41 H 0.7071 0.8401 0.2678 0.028 Uiso 1 calc R
C4 C 0.59121(13) 1.11246(12) 0.36481(10) 0.0232(3) Uani 1 d .
H4 H 0.6250 1.1884 0.3586 0.028 Uiso 1 calc R
C52 C 0.28785(13) 0.27692(12) 0.07885(10) 0.0213(3) Uani 1 d .
H52 H 0.2998 0.3134 0.0351 0.026 Uiso 1 calc R
C43 C 0.66759(12) 0.59720(14) 0.29894(10) 0.0218(3) Uani 1 d .
H43 H 0.7107 0.5638 0.3206 0.026 Uiso 1 calc R
C56 C 0.27583(13) 0.28603(13) 0.22863(11) 0.0228(3) Uani 1 d .
H56 H 0.2794 0.3289 0.2884 0.027 Uiso 1 calc R
C28 C -0.11596(14) 0.43960(14) 0.39503(10) 0.0257(3) Uani 1 d .
H28A H -0.1078 0.4015 0.4363 0.039 Uiso 1 calc GR
H28B H -0.1768 0.4680 0.4105 0.039 Uiso 1 calc GR
H28C H -0.0373 0.5068 0.3983 0.039 Uiso 1 calc GR
C55 C 0.25592(14) 0.16891(14) 0.20504(13) 0.0288(3) Uani 1 d .
H55 H 0.2456 0.1323 0.2486 0.035 Uiso 1 calc R
C42 C 0.72823(12) 0.71281(14) 0.30038(10) 0.0244(3) Uani 1 d .
H42 H 0.8125 0.7592 0.3236 0.029 Uiso 1 calc R
C38 C -0.05305(15) 0.83000(16) 0.09707(12) 0.0328(4) Uani 1 d .
H38A H -0.1306 0.7938 0.1178 0.049 Uiso 1 calc GR
H38B H -0.0619 0.7884 0.0340 0.049 Uiso 1 calc GR
H38C H -0.0299 0.9136 0.1072 0.049 Uiso 1 calc GR
C54 C 0.25124(14) 0.10599(13) 0.11833(13) 0.0309(4) Uani 1 d .
H54 H 0.2366 0.0258 0.1020 0.037 Uiso 1 calc R
C53 C 0.26790(14) 0.15992(13) 0.05561(12) 0.0293(3) Uani 1 d .
H53 H 0.2658 0.1170 -0.0038 0.035 Uiso 1 calc R
C29 C -0.43168(14) 0.19597(17) 0.12295(12) 0.0325(4) Uani 1 d .
H29A H -0.4862 0.2034 0.1657 0.049 Uiso 1 calc GR
H29B H -0.4650 0.1132 0.0842 0.049 Uiso 1 calc GR
H29C H -0.4244 0.2463 0.0877 0.049 Uiso 1 calc GR

loop_
_atom_site_aniso_label
_atom_site_aniso_U_11
_atom_site_aniso_U_22
_atom_site_aniso_U_33
_atom_site_aniso_U_23
_atom_site_aniso_U_13
_atom_site_aniso_U_12
Co1 0.01051(8) 0.01267(8) 0.01124(8) 0.00468(6) 0.00058(6) 0.00471(6)
P1 0.01192(13) 0.01304(14) 0.01228(15) 0.00480(11) 0.00129(11) 0.00603(11)
N5 0.0172(5) 0.0138(5) 0.0152(5) 0.0060(4) 0.0026(4) 0.0051(4)
N1 0.0131(5) 0.0131(5) 0.0169(5) 0.0055(4) 0.0010(4) 0.0050(4)
N3 0.0126(5) 0.0164(5) 0.0137(5) 0.0073(4) 0.0017(4) 0.0062(4)
N4 0.0122(5) 0.0157(5) 0.0153(5) 0.0074(4) 0.0014(4) 0.0055(4)
N6 0.0184(5) 0.0224(6) 0.0259(6) 0.0110(5) 0.0001(5) 0.0074(5)
N2 0.0119(5) 0.0137(5) 0.0147(5) 0.0040(4) 0.0001(4) 0.0044(4)
C1 0.0134(5) 0.0157(5) 0.0128(6) 0.0047(4) 0.0026(4) 0.0074(4)
C30 0.0155(5) 0.0127(5) 0.0169(6) 0.0057(5) 0.0012(5) 0.0063(4)
C13 0.0125(5) 0.0172(6) 0.0116(6) 0.0047(5) 0.0015(4) 0.0070(5)
C14 0.0153(5) 0.0176(6) 0.0151(6) 0.0082(5) 0.0051(5) 0.0078(5)
C35 0.0217(6) 0.0128(5) 0.0184(6) 0.0060(5) 0.0039(5) 0.0086(5)
C39 0.0134(5) 0.0169(6) 0.0119(6) 0.0043(4) 0.0028(4) 0.0070(5)
C7 0.0140(5) 0.0145(6) 0.0163(6) 0.0036(5) 0.0044(5) 0.0052(5)
C20 0.0116(5) 0.0166(6) 0.0136(6) 0.0050(5) 0.0015(4) 0.0071(4)
C19 0.0158(6) 0.0181(6) 0.0159(6) 0.0083(5) 0.0044(5) 0.0089(5)
C22 0.0155(6) 0.0172(6) 0.0192(6) 0.0065(5) 0.0012(5) 0.0052(5)
C45 0.0174(6) 0.0157(5) 0.0121(6) 0.0042(4) 0.0018(4) 0.0093(5)
C21 0.0118(5) 0.0159(6) 0.0173(6) 0.0086(5) 0.0015(4) 0.0049(4)
C51 0.0105(5) 0.0139(5) 0.0228(7) 0.0057(5) 0.0005(5) 0.0055(4)
C26 0.0157(6) 0.0191(6) 0.0208(7) 0.0101(5) 0.0046(5) 0.0076(5)
C48 0.0275(7) 0.0268(7) 0.0134(6) 0.0072(5) 0.0022(5) 0.0160(6)
C11 0.0168(6) 0.0223(6) 0.0151(6) 0.0080(5) 0.0023(5) 0.0109(5)
C18 0.0194(6) 0.0184(6) 0.0205(7) 0.0086(5) 0.0043(5) 0.0064(5)
C46 0.0185(6) 0.0226(6) 0.0165(6) 0.0069(5) 0.0038(5) 0.0127(5)
C10 0.0162(6) 0.0239(6) 0.0167(6) 0.0047(5) -0.0021(5) 0.0103(5)
C44 0.0168(6) 0.0199(6) 0.0154(6) 0.0068(5) 0.0019(5) 0.0084(5)
C9 0.0134(5) 0.0188(6) 0.0177(6) 0.0031(5) -0.0008(5) 0.0062(5)
C40 0.0170(6) 0.0188(6) 0.0187(6) 0.0073(5) 0.0047(5) 0.0078(5)
C32 0.0174(6) 0.0229(7) 0.0288(8) 0.0092(6) 0.0040(5) 0.0107(5)
C31 0.0169(6) 0.0181(6) 0.0198(7) 0.0066(5) 0.0031(5) 0.0080(5)
C33 0.0196(6) 0.0181(6) 0.0282(8) 0.0089(6) -0.0029(5) 0.0076(5)
C12 0.0127(5) 0.0168(6) 0.0137(6) 0.0051(5) 0.0026(4) 0.0066(5)
C16 0.0293(7) 0.0235(7) 0.0224(7) 0.0149(6) 0.0063(6) 0.0135(6)
C8 0.0134(5) 0.0160(6) 0.0147(6) 0.0053(5) 0.0025(4) 0.0069(5)
C36 0.0300(7) 0.0249(7) 0.0197(7) 0.0107(6) 0.0097(6) 0.0170(6)
C34 0.0265(7) 0.0169(6) 0.0186(7) 0.0070(5) 0.0000(5) 0.0091(5)
C17 0.0272(7) 0.0184(6) 0.0247(7) 0.0124(6) 0.0062(6) 0.0080(6)
C49 0.0210(6) 0.0244(7) 0.0166(6) 0.0059(5) -0.0005(5) 0.0120(5)
C50 0.0170(6) 0.0197(6) 0.0154(6) 0.0052(5) 0.0018(5) 0.0086(5)
C25 0.0158(6) 0.0264(7) 0.0283(8) 0.0152(6) 0.0068(5) 0.0114(5)
C5 0.0161(6) 0.0183(6) 0.0255(7) 0.0041(5) 0.0047(5) 0.0022(5)
C2 0.0140(5) 0.0153(6) 0.0175(6) 0.0049(5) 0.0034(5) 0.0056(5)
C3 0.0212(6) 0.0172(6) 0.0218(7) 0.0080(5) 0.0054(5) 0.0073(5)
C27 0.0216(7) 0.0261(7) 0.0220(7) -0.0003(6) 0.0001(5) 0.0113(6)
C47 0.0245(7) 0.0296(7) 0.0162(6) 0.0098(6) 0.0079(5) 0.0172(6)
C15 0.0203(6) 0.0238(6) 0.0177(6) 0.0113(5) 0.0042(5) 0.0118(5)
C24 0.0129(6) 0.0285(7) 0.0278(8) 0.0170(6) 0.0014(5) 0.0058(5)
C37 0.0267(7) 0.0351(8) 0.0209(7) 0.0091(6) 0.0084(6) 0.0184(6)
C23 0.0163(6) 0.0250(7) 0.0197(7) 0.0072(6) -0.0013(5) 0.0041(5)
C6 0.0145(6) 0.0196(6) 0.0204(7) 0.0043(5) 0.0021(5) 0.0048(5)
C41 0.0170(6) 0.0206(6) 0.0259(7) 0.0081(6) 0.0056(5) 0.0037(5)
C4 0.0222(7) 0.0156(6) 0.0275(8) 0.0077(5) 0.0086(6) 0.0046(5)
C52 0.0207(6) 0.0175(6) 0.0224(7) 0.0019(5) -0.0043(5) 0.0090(5)
C43 0.0168(6) 0.0309(7) 0.0190(7) 0.0087(6) 0.0006(5) 0.0119(6)
C56 0.0208(6) 0.0235(7) 0.0323(8) 0.0146(6) 0.0109(6) 0.0138(6)
C28 0.0226(7) 0.0304(8) 0.0233(7) 0.0045(6) 0.0061(6) 0.0146(6)
C55 0.0219(7) 0.0247(7) 0.0514(11) 0.0239(7) 0.0138(7) 0.0134(6)
C42 0.0129(6) 0.0303(7) 0.0232(7) 0.0073(6) 0.0014(5) 0.0052(5)
C38 0.0286(8) 0.0354(9) 0.0381(10) 0.0136(7) -0.0062(7) 0.0172(7)
C54 0.0203(7) 0.0136(6) 0.0544(11) 0.0075(7) -0.0014(7) 0.0067(5)
C53 0.0271(7) 0.0177(7) 0.0343(9) -0.0034(6) -0.0092(6) 0.0107(6)
C29 0.0157(6) 0.0451(10) 0.0364(9) 0.0200(8) -0.0014(6) 0.0098(7)

loop_
_atom_type_symbol
_atom_type_description
_atom_type_scat_dispersion_real
_atom_type_scat_dispersion_imag
_atom_type_scat_source
C C 0.0033 0.0016 'International Tables Vol C Tables 4.2.6.8 and 6.1.1.4'
H H 0.0000 0.0000 'International Tables Vol C Tables 4.2.6.8 and 6.1.1.4'
N N 0.0061 0.0033 'International Tables Vol C Tables 4.2.6.8 and 6.1.1.4'
P P 0.1023 0.0942 'International Tables Vol C Tables 4.2.6.8 and 6.1.1.4'
Co Co 0.3494 0.9721 'International Tables Vol C Tables 4.2.6.8 and 6.1.1.4'

loop_
_geom_angle_atom_site_label_1
_geom_angle_atom_site_label_2
_geom_angle_atom_site_label_3
_geom_angle
N5 Co1 P1 106.68(4)
N5 Co1 C1 97.11(5)
N5 Co1 C13 157.89(5)
N5 Co1 C20 96.72(5)
C1 Co1 P1 95.49(4)
C13 Co1 P1 95.40(4)
C13 Co1 C1 79.14(5)
C13 Co1 C20 79.21(5)
C20 Co1 P1 102.86(4)
C20 Co1 C1 152.73(6)
C39 P1 Co1 111.94(4)
C39 P1 C51 100.08(6)
C45 P1 Co1 117.79(4)
C45 P1 C39 103.08(6)
C45 P1 C51 99.83(6)
C51 P1 Co1 121.24(4)
N6 N5 Co1 175.64(12)
C1 N1 C30 126.41(11)
C1 N1 C2 110.97(11)
C2 N1 C30 121.44(11)
C14 N3 C20 112.15(10)
C14 N3 C12 134.42(11)
C20 N3 C12 113.33(11)
C20 N4 C19 111.29(11)
C20 N4 C21 126.34(11)
C19 N4 C21 121.48(10)
C1 N2 C8 113.73(10)
C7 N2 C1 112.22(11)
C7 N2 C8 133.91(11)
N1 C1 Co1 139.48(10)
N1 C1 N2 103.86(10)
N2 C1 Co1 116.33(9)
C35 C30 N1 119.78(11)
C35 C30 C31 121.53(12)
C31 C30 N1 118.53(12)
C12 C13 Co1 121.15(9)
C12 C13 C8 118.07(12)
C8 C13 Co1 120.77(10)
N3 C14 C19 105.49(11)
C15 C14 N3 133.49(12)
C15 C14 C19 120.96(12)
C30 C35 C36 122.18(12)
C30 C35 C34 117.98(12)
C34 C35 C36 119.81(13)
C44 C39 P1 122.07(10)
C40 C39 P1 119.58(10)
C40 C39 C44 118.08(12)
N2 C7 C2 105.75(11)
N2 C7 C6 133.13(13)
C6 C7 C2 121.12(13)
N3 C20 Co1 116.95(9)
N4 C20 Co1 138.69(10)
N4 C20 N3 103.70(11)
N4 C19 C14 107.23(11)
C18 C19 N4 130.69(12)
C18 C19 C14 122.05(12)
C21 C22 C27 121.47(12)
C21 C22 C23 117.62(13)
C23 C22 C27 120.91(13)
C46 C45 P1 124.19(10)
C46 C45 C50 118.32(12)
C50 C45 P1 117.40(10)
C22 C21 N4 119.52(11)
C22 C21 C26 122.15(12)
C26 C21 N4 118.13(12)
C52 C51 P1 122.50(11)
C52 C51 C56 118.23(13)
C56 C51 P1 119.27(11)
C21 C26 C28 121.41(12)
C25 C26 C21 117.76(13)
C25 C26 C28 120.81(13)
C49 C48 H48 120.1
C49 C48 C47 119.74(13)
C47 C48 H48 120.1
C10 C11 H11 121.2
C12 C11 H11 121.2
C12 C11 C10 117.65(12)
C19 C18 H18 121.6
C19 C18 C17 116.80(13)
C17 C18 H18 121.6
C45 C46 H46 119.6
C47 C46 C45 120.75(12)
C47 C46 H46 119.6
C11 C10 H10 119.0
C11 C10 C9 122.09(12)
C9 C10 H10 119.0
C39 C44 H44 119.6
C43 C44 C39 120.71(13)
C43 C44 H44 119.6
C10 C9 H9 121.0
C8 C9 C10 117.92(12)
C8 C9 H9 121.0
C39 C40 H40 119.5
C41 C40 C39 121.00(13)
C41 C40 H40 119.5
C31 C32 H32 118.9
C33 C32 H32 118.9
C33 C32 C31 122.18(13)
C30 C31 C37 121.53(12)
C32 C31 C30 118.02(13)
C32 C31 C37 120.45(13)
C32 C33 C34 118.28(13)
C32 C33 C38 120.37(14)
C34 C33 C38 121.32(15)
C13 C12 N3 108.59(11)
C13 C12 C11 122.32(12)
C11 C12 N3 128.96(12)
C17 C16 H16 119.2
C15 C16 H16 119.2
C15 C16 C17 121.59(13)
C13 C8 N2 108.79(11)
C9 C8 N2 129.14(12)
C9 C8 C13 121.90(12)
C35 C36 H36A 109.5
C35 C36 H36B 109.5
C35 C36 H36C 109.5
H36A C36 H36B 109.5
H36A C36 H36C 109.5
H36B C36 H36C 109.5
C35 C34 H34 119.0
C33 C34 C35 121.91(14)
C33 C34 H34 119.0
C18 C17 C16 121.48(13)
C18 C17 H17 119.3
C16 C17 H17 119.3
C48 C49 H49 119.9
C48 C49 C50 120.18(13)
C50 C49 H49 119.9
C45 C50 H50 119.6
C49 C50 C45 120.76(13)
C49 C50 H50 119.6
C26 C25 H25 119.0
C24 C25 C26 122.01(13)
C24 C25 H25 119.0
C6 C5 H5 119.2
C4 C5 H5 119.2
C4 C5 C6 121.56(13)
C7 C2 N1 107.19(11)
C3 C2 N1 130.89(13)
C3 C2 C7 121.92(12)
C2 C3 H3 121.6
C2 C3 C4 116.74(14)
C4 C3 H3 121.6
C22 C27 H27A 109.5
C22 C27 H27B 109.5
C22 C27 H27C 109.5
H27A C27 H27B 109.5
H27A C27 H27C 109.5
H27B C27 H27C 109.5
C48 C47 H47 119.9
C46 C47 C48 120.25(13)
C46 C47 H47 119.9
C14 C15 C16 117.06(13)
C14 C15 H15 121.5
C16 C15 H15 121.5
C25 C24 C23 118.48(13)
C25 C24 C29 120.33(14)
C23 C24 C29 121.16(14)
C31 C37 H37A 109.5
C31 C37 H37B 109.5
C31 C37 H37C 109.5
H37A C37 H37B 109.5
H37A C37 H37C 109.5
H37B C37 H37C 109.5
C22 C23 H23 119.0
C24 C23 C22 121.95(14)
C24 C23 H23 119.0
C7 C6 C5 117.08(14)
C7 C6 H6 121.5
C5 C6 H6 121.5
C40 C41 H41 120.0
C42 C41 C40 120.05(14)
C42 C41 H41 120.0
C5 C4 C3 121.56(13)
C5 C4 H4 119.2
C3 C4 H4 119.2
C51 C52 H52 119.7
C53 C52 C51 120.69(15)
C53 C52 H52 119.7
C44 C43 H43 119.8
C42 C43 C44 120.48(13)
C42 C43 H43 119.8
C51 C56 H56 119.6
C55 C56 C51 120.84(15)
C55 C56 H56 119.6
C26 C28 H28A 109.5
C26 C28 H28B 109.5
C26 C28 H28C 109.5
H28A C28 H28B 109.5
H28A C28 H28C 109.5
H28B C28 H28C 109.5
C56 C55 H55 120.0
C54 C55 C56 120.03(15)
C54 C55 H55 120.0
C41 C42 H42 120.2
C43 C42 C41 119.68(13)
C43 C42 H42 120.2
C33 C38 H38A 109.5
C33 C38 H38B 109.5
C33 C38 H38C 109.5
H38A C38 H38B 109.5
H38A C38 H38C 109.5
H38B C38 H38C 109.5
C55 C54 H54 120.1
C53 C54 C55 119.79(14)
C53 C54 H54 120.1
C52 C53 H53 119.8
C54 C53 C52 120.39(16)
C54 C53 H53 119.8
C24 C29 H29A 109.5
C24 C29 H29B 109.5
C24 C29 H29C 109.5
H29A C29 H29B 109.5
H29A C29 H29C 109.5
H29B C29 H29C 109.5

loop_
_geom_bond_atom_site_label_1
_geom_bond_atom_site_label_2
_geom_bond_distance
Co1 P1 2.2483(4)
Co1 N5 1.8270(12)
Co1 C1 1.9147(13)
Co1 C13 1.8750(13)
Co1 C20 1.9001(13)
P1 C39 1.8392(13)
P1 C45 1.8319(13)
P1 C51 1.8484(13)
N5 N6 1.1005(16)
N1 C1 1.3817(17)
N1 C30 1.4343(16)
N1 C2 1.4000(16)
N3 C14 1.3901(16)
N3 C20 1.3978(16)
N3 C12 1.4088(16)
N4 C20 1.3819(16)
N4 C19 1.3962(17)
N4 C21 1.4362(16)
N2 C1 1.3926(16)
N2 C7 1.3864(16)
N2 C8 1.4041(17)
C30 C35 1.3948(19)
C30 C31 1.3997(18)
C13 C12 1.3895(18)
C13 C8 1.3930(17)
C14 C19 1.4009(18)
C14 C15 1.3871(18)
C35 C36 1.5035(19)
C35 C34 1.3949(19)
C39 C44 1.3984(18)
C39 C40 1.3971(18)
C7 C2 1.3940(19)
C7 C6 1.3903(18)
C19 C18 1.3868(18)
C22 C21 1.3954(19)
C22 C27 1.504(2)
C22 C23 1.3958(19)
C45 C46 1.3997(18)
C45 C50 1.4007(18)
C21 C26 1.3988(18)
C51 C52 1.394(2)
C51 C56 1.395(2)
C26 C25 1.3922(19)
C26 C28 1.502(2)
C48 H48 0.9500
C48 C49 1.387(2)
C48 C47 1.388(2)
C11 H11 0.9500
C11 C10 1.3954(19)
C11 C12 1.3896(18)
C18 H18 0.9500
C18 C17 1.389(2)
C46 H46 0.9500
C46 C47 1.3876(19)
C10 H10 0.9500
C10 C9 1.396(2)
C44 H44 0.9500
C44 C43 1.3901(18)
C9 H9 0.9500
C9 C8 1.3904(18)
C40 H40 0.9500
C40 C41 1.3908(19)
C32 H32 0.9500
C32 C31 1.3904(19)
C32 C33 1.383(2)
C31 C37 1.499(2)
C33 C34 1.390(2)
C33 C38 1.508(2)
C16 H16 0.9500
C16 C17 1.395(2)
C16 C15 1.395(2)
C36 H36A 0.9800
C36 H36B 0.9800
C36 H36C 0.9800
C34 H34 0.9500
C17 H17 0.9500
C49 H49 0.9500
C49 C50 1.3893(19)
C50 H50 0.9500
C25 H25 0.9500
C25 C24 1.386(2)
C5 H5 0.9500
C5 C6 1.390(2)
C5 C4 1.388(2)
C2 C3 1.3856(19)
C3 H3 0.9500
C3 C4 1.394(2)
C27 H27A 0.9800
C27 H27B 0.9800
C27 H27C 0.9800
C47 H47 0.9500
C15 H15 0.9500
C24 C23 1.391(2)
C24 C29 1.5102(19)
C37 H37A 0.9800
C37 H37B 0.9800
C37 H37C 0.9800
C23 H23 0.9500
C6 H6 0.9500
C41 H41 0.9500
C41 C42 1.386(2)
C4 H4 0.9500
C52 H52 0.9500
C52 C53 1.392(2)
C43 H43 0.9500
C43 C42 1.381(2)
C56 H56 0.9500
C56 C55 1.394(2)
C28 H28A 0.9800
C28 H28B 0.9800
C28 H28C 0.9800
C55 H55 0.9500
C55 C54 1.383(3)
C42 H42 0.9500
C38 H38A 0.9800
C38 H38B 0.9800
C38 H38C 0.9800
C54 H54 0.9500
C54 C53 1.378(3)
C53 H53 0.9500
C29 H29A 0.9800
C29 H29B 0.9800
C29 H29C 0.9800

loop_
_geom_torsion_atom_site_label_1
_geom_torsion_atom_site_label_2
_geom_torsion_atom_site_label_3
_geom_torsion_atom_site_label_4
_geom_torsion
Co1 P1 C39 C44 101.04(11)
Co1 P1 C39 C40 -72.82(11)
Co1 P1 C45 C46 140.91(10)
Co1 P1 C45 C50 -42.44(11)
Co1 P1 C51 C52 143.08(10)
Co1 P1 C51 C56 -36.89(12)
Co1 C13 C12 N3 -4.01(14)
Co1 C13 C12 C11 179.79(10)
Co1 C13 C8 N2 6.22(14)
Co1 C13 C8 C9 -178.12(10)
P1 Co1 C1 N1 87.73(14)
P1 Co1 C1 N2 -84.31(9)
P1 Co1 C13 C12 -95.28(10)
P1 Co1 C13 C8 85.36(10)
P1 Co1 C20 N3 85.02(9)
P1 Co1 C20 N4 -83.80(14)
P1 C39 C44 C43 -173.82(10)
P1 C39 C40 C41 174.03(11)
P1 C45 C46 C47 176.61(11)
P1 C45 C50 C49 -177.12(10)
P1 C51 C52 C53 -178.37(11)
P1 C51 C56 C55 178.39(11)
N5 Co1 P1 C39 145.86(6)
N5 Co1 P1 C45 26.64(6)
N5 Co1 P1 C51 -96.42(6)
N5 Co1 C1 N1 -19.87(15)
N5 Co1 C1 N2 168.08(9)
N5 Co1 C13 C12 88.05(17)
N5 Co1 C13 C8 -91.31(17)
N5 Co1 C20 N3 -166.12(9)
N5 Co1 C20 N4 25.06(15)
N1 C30 C35 C36 -0.17(19)
N1 C30 C35 C34 -178.14(11)
N1 C30 C31 C32 175.78(12)
N1 C30 C31 C37 -4.21(19)
N1 C2 C3 C4 -179.33(13)
N3 C14 C19 N4 1.67(14)
N3 C14 C19 C18 179.75(12)
N3 C14 C15 C16 -177.12(14)
N4 C19 C18 C17 175.43(14)
N4 C21 C26 C25 -174.89(12)
N4 C21 C26 C28 3.83(19)
N2 C7 C2 N1 -1.13(14)
N2 C7 C2 C3 179.01(12)
N2 C7 C6 C5 -179.14(14)
C1 Co1 P1 C39 46.74(6)
C1 Co1 P1 C45 -72.48(6)
C1 Co1 P1 C51 164.46(6)
C1 Co1 C13 C12 170.15(11)
C1 Co1 C13 C8 -9.21(10)
C1 Co1 C20 N3 -46.07(16)
C1 Co1 C20 N4 145.11(13)
C1 N1 C30 C35 -112.43(15)
C1 N1 C30 C31 71.93(17)
C1 N1 C2 C7 0.73(15)
C1 N1 C2 C3 -179.43(14)
C1 N2 C7 C2 1.19(14)
C1 N2 C7 C6 -178.47(14)
C1 N2 C8 C13 2.49(15)
C1 N2 C8 C9 -172.76(13)
C30 N1 C1 Co1 19.7(2)
C30 N1 C1 N2 -167.68(11)
C30 N1 C2 C7 169.11(11)
C30 N1 C2 C3 -11.1(2)
C30 C35 C34 C33 3.4(2)
C13 Co1 P1 C39 -32.83(6)
C13 Co1 P1 C45 -152.05(6)
C13 Co1 P1 C51 84.89(6)
C13 Co1 C1 N1 -177.80(15)
C13 Co1 C1 N2 10.15(9)
C13 Co1 C20 N3 -8.12(9)
C13 Co1 C20 N4 -176.94(15)
C14 N3 C20 Co1 -168.58(9)
C14 N3 C20 N4 3.85(14)
C14 N3 C12 C13 173.26(13)
C14 N3 C12 C11 -10.9(2)
C14 C19 C18 C17 -2.2(2)
C35 C30 C31 C32 0.2(2)
C35 C30 C31 C37 -179.77(13)
C39 P1 C45 C46 17.12(13)
C39 P1 C45 C50 -166.23(10)
C39 P1 C51 C52 -93.43(12)
C39 P1 C51 C56 86.60(11)
C39 C44 C43 C42 0.3(2)
C39 C40 C41 C42 -0.4(2)
C7 N2 C1 Co1 173.95(9)
C7 N2 C1 N1 -0.74(14)
C7 N2 C8 C13 177.60(13)
C7 N2 C8 C9 2.4(2)
C7 C2 C3 C4 0.5(2)
C20 Co1 P1 C39 -112.96(6)
C20 Co1 P1 C45 127.82(6)
C20 Co1 P1 C51 4.76(6)
C20 Co1 C1 N1 -139.84(14)
C20 Co1 C1 N2 48.11(16)
C20 Co1 C13 C12 6.82(10)
C20 Co1 C13 C8 -172.54(11)
C20 N3 C14 C19 -3.51(14)
C20 N3 C14 C15 173.37(14)
C20 N3 C12 C13 -2.82(15)
C20 N3 C12 C11 173.05(13)
C20 N4 C19 C14 0.68(14)
C20 N4 C19 C18 -177.18(14)
C20 N4 C21 C22 111.88(15)
C20 N4 C21 C26 -73.09(17)
C19 N4 C20 Co1 167.05(11)
C19 N4 C20 N3 -2.70(14)
C19 N4 C21 C22 -79.90(16)
C19 N4 C21 C26 95.13(15)
C19 C14 C15 C16 -0.6(2)
C19 C18 C17 C16 0.3(2)
C22 C21 C26 C25 0.0(2)
C22 C21 C26 C28 178.72(13)
C45 P1 C39 C44 -131.39(11)
C45 P1 C39 C40 54.75(12)
C45 P1 C51 C52 11.88(12)
C45 P1 C51 C56 -168.08(11)
C45 C46 C47 C48 0.3(2)
C21 N4 C20 Co1 -23.7(2)
C21 N4 C20 N3 166.53(12)
C21 N4 C19 C14 -169.15(11)
C21 N4 C19 C18 13.0(2)
C21 C22 C23 C24 0.7(2)
C21 C26 C25 C24 1.5(2)
C51 P1 C39 C44 -28.72(12)
C51 P1 C39 C40 157.42(11)
C51 P1 C45 C46 -85.75(12)
C51 P1 C45 C50 90.91(11)
C51 C52 C53 C54 -0.4(2)
C51 C56 C55 C54 0.4(2)
C26 C25 C24 C23 -1.8(2)
C26 C25 C24 C29 176.01(14)
C48 C49 C50 C45 0.3(2)
C11 C10 C9 C8 -0.1(2)
C46 C45 C50 C49 -0.26(19)
C10 C11 C12 N3 -176.55(12)
C10 C11 C12 C13 -1.2(2)
C10 C9 C8 N2 172.66(13)
C10 C9 C8 C13 -2.05(19)
C44 C39 C40 C41 -0.1(2)
C44 C43 C42 C41 -0.8(2)
C40 C39 C44 C43 0.13(19)
C40 C41 C42 C43 0.9(2)
C32 C33 C34 C35 -1.8(2)
C31 C30 C35 C36 175.34(12)
C31 C30 C35 C34 -2.64(19)
C31 C32 C33 C34 -0.8(2)
C31 C32 C33 C38 -179.06(14)
C33 C32 C31 C30 1.6(2)
C33 C32 C31 C37 -178.44(14)
C12 N3 C14 C19 -179.62(13)
C12 N3 C14 C15 -2.7(3)
C12 N3 C20 Co1 8.39(14)
C12 N3 C20 N4 -179.18(10)
C12 C13 C8 N2 -173.16(11)
C12 C13 C8 C9 2.50(19)
C12 C11 C10 C9 1.7(2)
C8 N2 C1 Co1 -9.85(14)
C8 N2 C1 N1 175.46(10)
C8 N2 C7 C2 -173.97(13)
C8 N2 C7 C6 6.4(2)
C8 C13 C12 N3 175.36(11)
C8 C13 C12 C11 -0.83(19)
C36 C35 C34 C33 -174.59(13)
C17 C16 C15 C14 -1.2(2)
C49 C48 C47 C46 -0.3(2)
C50 C45 C46 C47 0.0(2)
C25 C24 C23 C22 0.7(2)
C2 N1 C1 Co1 -172.68(11)
C2 N1 C1 N2 -0.01(14)
C2 N1 C30 C35 81.09(16)
C2 N1 C30 C31 -94.55(15)
C2 C7 C6 C5 1.2(2)
C2 C3 C4 C5 0.3(2)
C27 C22 C21 N4 -5.5(2)
C27 C22 C21 C26 179.65(13)
C27 C22 C23 C24 179.99(14)
C47 C48 C49 C50 0.0(2)
C15 C14 C19 N4 -175.69(12)
C15 C14 C19 C18 2.4(2)
C15 C16 C17 C18 1.4(2)
C23 C22 C21 N4 173.80(12)
C23 C22 C21 C26 -1.0(2)
C6 C7 C2 N1 178.58(12)
C6 C7 C2 C3 -1.3(2)
C6 C5 C4 C3 -0.3(2)
C4 C5 C6 C7 -0.5(2)
C52 C51 C56 C55 -1.6(2)
C56 C51 C52 C53 1.6(2)
C56 C55 C54 C53 0.8(2)
C28 C26 C25 C24 -177.27(14)
C55 C54 C53 C52 -0.8(2)
C38 C33 C34 C35 176.47(13)
C29 C24 C23 C22 -177.08(14)
